data_7219592
loop_
_publ_author_name
'Jawaria, Rifat'
'Hussain, Mazhar'
'Shafiq, Zahid'
'Ahmad, Hafiz Badaruddin'
'Tahir, Muhammad Nawaz'
'Shad, Hazoor Ahmad'
'Naseer, Muhammad Moazzam'

_publ_section_title
;
 Robustness of thioamide dimer synthon, carbon bonding and
 thioamide--thioamide stacking in ferrocene-based thiosemicarbazones
;
_journal_issue 12
_journal_name_full CrystEngComm
_journal_page_first 2553
_journal_paper_doi 10.1039/C4CE02566K
_journal_volume 17
_journal_year 2015
_chemical_formula_iupac 'C20 H20 F Fe N3 S'
_chemical_formula_moiety 'C20 H20 F Fe N3 S'
_chemical_formula_sum 'C20 H20 F Fe N3 S'
_chemical_formula_weight 409.30
_chemical_name_systematic
;
((1Z)-N-((4-flourobenzyl)carbamothioyl)ethanehydrazonoyl)ferrocene
;
_space_group_crystal_system monoclinic
_space_group_IT_number 15
_space_group_name_Hall '-C 2yc'
_space_group_name_H-M_alt 'C 1 2/c 1'
_symmetry_space_group_name_Hall '-C 2yc'
_symmetry_space_group_name_H-M 'C 1 2/c 1'
_atom_sites_solution_hydrogens geom
_atom_sites_solution_primary direct
_atom_sites_solution_secondary difmap
_audit_creation_method SHELXL-97
_audit_update_record
;
2014-12-31 deposited with the CCDC.
2015-02-16 downloaded from the CCDC.
;
_cell_angle_alpha 90
_cell_angle_beta 91.056(2)
_cell_angle_gamma 90
_cell_formula_units_Z 8
_cell_length_a 19.0887(9)
_cell_length_b 7.2037(3)
_cell_length_c 27.4267(12)
_cell_measurement_reflns_used 2950
_cell_measurement_temperature 296(2)
_cell_measurement_theta_max 26.000
_cell_measurement_theta_min 1.485
_cell_volume 3770.8(3)
_computing_cell_refinement 'SAINT (Bruker, 2007)'
_computing_data_collection 'APEX2 (Bruker, 2007)'
_computing_data_reduction 'SAINT (Bruker, 2007)'
_computing_molecular_graphics 'ORTEP-3 for Windows (Farrugia, 1997) and PLATON (Spek, 2009)'
_computing_publication_material
;
WinGX (Farrugia, 1999) and PLATON (Spek, 2009)
;
_computing_structure_refinement 'SHELXL97 (Sheldrick, 2008)'
_computing_structure_solution 'SHELXS97 (Sheldrick, 2008)'
_diffrn_ambient_temperature 296(2)
_diffrn_detector_area_resol_mean 8.00
_diffrn_measured_fraction_theta_full 0.999
_diffrn_measured_fraction_theta_max 0.999
_diffrn_measurement_device_type 'Bruker Kappa APEXII CCD'
_diffrn_measurement_method \w
_diffrn_radiation_monochromator graphite
_diffrn_radiation_source 'fine-focus sealed tube'
_diffrn_radiation_type MoK\a
_diffrn_radiation_wavelength 0.71073
_diffrn_reflns_av_R_equivalents 0.0292
_diffrn_reflns_av_unetI/netI 0.0269
_diffrn_reflns_limit_h_max 23
_diffrn_reflns_limit_h_min -23
_diffrn_reflns_limit_k_max 8
_diffrn_reflns_limit_k_min -8
_diffrn_reflns_limit_l_max 33
_diffrn_reflns_limit_l_min -33
_diffrn_reflns_number 14970
_diffrn_reflns_theta_full 26.00
_diffrn_reflns_theta_max 26.00
_diffrn_reflns_theta_min 1.485
_diffrn_standards_number 0
_exptl_absorpt_coefficient_mu 0.928
_exptl_absorpt_correction_T_max 0.818
_exptl_absorpt_correction_T_min 0.739
_exptl_absorpt_correction_type multi-scan
_exptl_absorpt_process_details '(SADABS; Bruker, 2005)'
_exptl_crystal_colour brown
_exptl_crystal_density_diffrn 1.442
_exptl_crystal_density_method 'not measured'
_exptl_crystal_description prism
_exptl_crystal_F_000 1696
_exptl_crystal_size_max 0.35
_exptl_crystal_size_mid 0.28
_exptl_crystal_size_min 0.23
_refine_diff_density_max 0.199
_refine_diff_density_min -0.223
_refine_diff_density_rms 0.042
_refine_ls_extinction_method none
_refine_ls_goodness_of_fit_ref 1.025
_refine_ls_hydrogen_treatment constr
_refine_ls_matrix_type full
_refine_ls_number_parameters 236
_refine_ls_number_reflns 3704
_refine_ls_number_restraints 0
_refine_ls_restrained_S_all 1.025
_refine_ls_R_factor_all 0.0448
_refine_ls_R_factor_gt 0.0313
_refine_ls_shift/su_max 0.001
_refine_ls_shift/su_mean 0.000
_refine_ls_structure_factor_coef Fsqd
_refine_ls_weighting_details 'calc w=1/[\s^2^(Fo^2^)+(0.0354P)^2^+2.0033P] where P=(Fo^2^+2Fc^2^)/3'
_refine_ls_weighting_scheme calc
_refine_ls_wR_factor_gt 0.0718
_refine_ls_wR_factor_ref 0.0782
_reflns_number_gt 2950
_reflns_number_total 3704
_reflns_threshold_expression I>2\s(I)
_cod_data_source_file c4ce02566k2.cif
_cod_data_source_block I
_cod_depositor_comments 'Adding full bibliography for 7219588--7219592.cif.'
_cod_database_code 7219592
_shelx_space_group_comment
;
The symmetry employed for this shelxl refinement is uniquely defined
by the following loop, which should always be used as a source of
symmetry information in preference to the above space-group names.
They are only intended as comments.
;
_shelxl_version_number 2014/6

loop_
_space_group_symop_operation_xyz
'x, y, z'
'-x, y, -z+1/2'
'x+1/2, y+1/2, z'
'-x+1/2, y+1/2, -z+1/2'
'-x, -y, -z'
'x, -y, z-1/2'
'-x+1/2, -y+1/2, -z'
'x+1/2, -y+1/2, z-1/2'

loop_
_atom_site_label
_atom_site_type_symbol
_atom_site_fract_x
_atom_site_fract_y
_atom_site_fract_z
_atom_site_U_iso_or_equiv
_atom_site_adp_type
_atom_site_occupancy
_atom_site_site_symmetry_order
_atom_site_calc_flag
_atom_site_refinement_flags_posn
_atom_site_refinement_flags_adp
Fe1 Fe 0.00546(2) 0.69857(4) 0.12220(2) 0.03898(10) Uani 1 1 d . .
S1 S 0.28141(3) 1.07621(9) -0.05654(2) 0.05934(19) Uani 1 1 d . .
F1 F 0.14262(12) 0.7877(3) -0.28698(6) 0.1097(7) Uani 1 1 d . .
N1 N 0.11884(8) 0.8868(2) 0.01224(6) 0.0362(4) Uani 1 1 d . .
N2 N 0.17371(8) 0.9999(2) -0.00129(6) 0.0385(4) Uani 1 1 d . .
H2A H 0.1811 1.1047 0.0129 0.046 Uiso 1 1 calc R U
N3 N 0.20022(9) 0.7745(2) -0.05603(6) 0.0449(4) Uani 1 1 d . .
H3A H 0.1646 0.7173 -0.0446 0.054 Uiso 1 1 calc R U
C1 C 0.08473(14) 0.7808(5) 0.16821(9) 0.0711(8) Uani 1 1 d . .
H1 H 0.1206 0.8629 0.1608 0.085 Uiso 1 1 calc R U
C2 C 0.08664(16) 0.5883(5) 0.16207(9) 0.0792(9) Uani 1 1 d . .
H2 H 0.1236 0.5196 0.1497 0.095 Uiso 1 1 calc R U
C3 C 0.02221(19) 0.5175(5) 0.17805(10) 0.0841(9) Uani 1 1 d . .
H3 H 0.0094 0.3929 0.1785 0.101 Uiso 1 1 calc R U
C4 C -0.01945(16) 0.6666(5) 0.19325(8) 0.0757(8) Uani 1 1 d . .
H4 H -0.0647 0.6587 0.2051 0.091 Uiso 1 1 calc R U
C5 C 0.01968(15) 0.8291(4) 0.18737(8) 0.0713(8) Uani 1 1 d . .
H5 H 0.0050 0.9487 0.1949 0.086 Uiso 1 1 calc R U
C6 C 0.01988(11) 0.6257(3) 0.05136(7) 0.0401(5) Uani 1 1 d . .
H6 H 0.0567 0.5556 0.0394 0.048 Uiso 1 1 calc R U
C7 C -0.04473(12) 0.5557(3) 0.06805(8) 0.0505(5) Uani 1 1 d . .
H7 H -0.0577 0.4313 0.0689 0.061 Uiso 1 1 calc R U
C8 C -0.08621(11) 0.7063(3) 0.08323(8) 0.0513(6) Uani 1 1 d . .
H8 H -0.1312 0.6984 0.0955 0.062 Uiso 1 1 calc R U
C9 C -0.04759(10) 0.8710(3) 0.07656(7) 0.0425(5) Uani 1 1 d . .
H9 H -0.0625 0.9904 0.0841 0.051 Uiso 1 1 calc R U
C10 C 0.01848(10) 0.8226(3) 0.05622(6) 0.0347(4) Uani 1 1 d . .
C11 C 0.07490(10) 0.9495(3) 0.04315(7) 0.0358(4) Uani 1 1 d . .
C12 C 0.07669(13) 1.1396(3) 0.06494(10) 0.0622(7) Uani 1 1 d . .
H12A H 0.1180 1.1527 0.0851 0.093 Uiso 1 1 calc R U
H12B H 0.0359 1.1576 0.0844 0.093 Uiso 1 1 calc R U
H12C H 0.0773 1.2305 0.0394 0.093 Uiso 1 1 calc R U
C13 C 0.21548(10) 0.9414(3) -0.03752(7) 0.0398(5) Uani 1 1 d . .
C14 C 0.23919(11) 0.6819(3) -0.09408(8) 0.0498(5) Uani 1 1 d . .
H14A H 0.2406 0.5500 -0.0871 0.060 Uiso 1 1 calc R U
H14B H 0.2870 0.7273 -0.0931 0.060 Uiso 1 1 calc R U
C15 C 0.20948(11) 0.7092(3) -0.14493(8) 0.0476(5) Uani 1 1 d . .
C16 C 0.18072(14) 0.8755(4) -0.15998(9) 0.0657(7) Uani 1 1 d . .
H16 H 0.1768 0.9720 -0.1377 0.079 Uiso 1 1 calc R U
C17 C 0.15746(15) 0.9024(4) -0.20756(10) 0.0763(8) Uani 1 1 d . .
H17 H 0.1379 1.0151 -0.2172 0.092 Uiso 1 1 calc R U
C18 C 0.16381(16) 0.7609(4) -0.23989(10) 0.0722(8) Uani 1 1 d . .
C19 C 0.19073(16) 0.5932(4) -0.22664(10) 0.0756(8) Uani 1 1 d . .
H19 H 0.1938 0.4976 -0.2493 0.091 Uiso 1 1 calc R U
C20 C 0.21361(13) 0.5671(4) -0.17887(9) 0.0633(7) Uani 1 1 d . .
H20 H 0.2320 0.4527 -0.1695 0.076 Uiso 1 1 calc R U

loop_
_atom_site_aniso_label
_atom_site_aniso_U_11
_atom_site_aniso_U_22
_atom_site_aniso_U_33
_atom_site_aniso_U_23
_atom_site_aniso_U_13
_atom_site_aniso_U_12
Fe1 0.04029(17) 0.04569(19) 0.03106(15) 0.00393(13) 0.00324(11) -0.00144(14)
S1 0.0501(3) 0.0587(4) 0.0701(4) -0.0185(3) 0.0246(3) -0.0181(3)
F1 0.1479(18) 0.1209(16) 0.0593(10) -0.0018(10) -0.0253(11) -0.0294(13)
N1 0.0363(9) 0.0366(9) 0.0358(8) 0.0025(7) 0.0022(7) -0.0021(7)
N2 0.0388(9) 0.0361(9) 0.0407(9) -0.0048(7) 0.0075(7) -0.0042(7)
N3 0.0420(9) 0.0455(10) 0.0474(10) -0.0100(8) 0.0094(8) -0.0077(8)
C1 0.0597(16) 0.114(3) 0.0393(13) 0.0002(14) -0.0105(12) -0.0162(16)
C2 0.0734(19) 0.115(3) 0.0492(15) 0.0198(16) -0.0104(14) 0.0267(18)
C3 0.120(3) 0.080(2) 0.0524(16) 0.0316(15) -0.0079(17) -0.004(2)
C4 0.0764(19) 0.117(3) 0.0343(13) 0.0098(14) 0.0125(12) -0.0144(19)
C5 0.0815(19) 0.098(2) 0.0349(12) -0.0142(13) 0.0006(12) -0.0046(17)
C6 0.0462(11) 0.0384(11) 0.0358(10) -0.0036(8) 0.0030(9) -0.0041(9)
C7 0.0543(13) 0.0466(13) 0.0505(13) -0.0028(10) -0.0003(10) -0.0159(11)
C8 0.0347(11) 0.0668(15) 0.0523(13) 0.0071(12) 0.0013(9) -0.0074(11)
C9 0.0373(11) 0.0438(12) 0.0464(12) 0.0061(9) 0.0025(9) 0.0062(9)
C10 0.0382(10) 0.0374(11) 0.0284(9) 0.0024(8) -0.0008(8) 0.0007(8)
C11 0.0384(10) 0.0339(10) 0.0352(10) 0.0037(8) 0.0021(8) 0.0026(8)
C12 0.0641(15) 0.0395(13) 0.0842(18) -0.0125(12) 0.0319(14) -0.0082(11)
C13 0.0346(10) 0.0452(12) 0.0397(11) -0.0028(9) 0.0007(8) -0.0007(9)
C14 0.0440(12) 0.0506(13) 0.0550(13) -0.0137(10) 0.0052(10) 0.0038(10)
C15 0.0358(11) 0.0544(14) 0.0528(13) -0.0152(11) 0.0088(9) -0.0029(10)
C16 0.0723(17) 0.0674(17) 0.0575(15) -0.0174(13) 0.0024(13) 0.0124(14)
C17 0.085(2) 0.076(2) 0.0670(18) -0.0021(15) -0.0054(15) 0.0091(16)
C18 0.0767(19) 0.087(2) 0.0530(15) -0.0072(14) -0.0063(14) -0.0196(16)
C19 0.089(2) 0.078(2) 0.0596(17) -0.0296(15) 0.0021(15) -0.0187(17)
C20 0.0672(16) 0.0574(16) 0.0654(16) -0.0184(12) 0.0044(13) -0.0055(13)

loop_
_atom_type_symbol
_atom_type_description
_atom_type_scat_dispersion_real
_atom_type_scat_dispersion_imag
_atom_type_scat_source
C C 0.0033 0.0016 'International Tables Vol C Tables 4.2.6.8 and 6.1.1.4'
H H 0.0000 0.0000 'International Tables Vol C Tables 4.2.6.8 and 6.1.1.4'
N N 0.0061 0.0033 'International Tables Vol C Tables 4.2.6.8 and 6.1.1.4'
F F 0.0171 0.0103 'International Tables Vol C Tables 4.2.6.8 and 6.1.1.4'
S S 0.1246 0.1234 'International Tables Vol C Tables 4.2.6.8 and 6.1.1.4'
Fe Fe 0.3463 0.8444 'International Tables Vol C Tables 4.2.6.8 and 6.1.1.4'

loop_
_geom_angle_atom_site_label_1
_geom_angle_atom_site_label_2
_geom_angle_atom_site_label_3
_geom_angle
C9 Fe1 C4 122.76(11)
C9 Fe1 C7 68.57(9)
C4 Fe1 C7 121.94(11)
C9 Fe1 C3 158.55(12)
C4 Fe1 C3 40.46(12)
C7 Fe1 C3 106.94(12)
C9 Fe1 C5 108.50(11)
C4 Fe1 C5 40.33(11)
C7 Fe1 C5 158.44(10)
C3 Fe1 C5 67.53(13)
C9 Fe1 C8 40.69(9)
C4 Fe1 C8 107.06(11)
C7 Fe1 C8 40.58(9)
C3 Fe1 C8 122.37(12)
C5 Fe1 C8 123.28(11)
C9 Fe1 C6 69.07(8)
C4 Fe1 C6 157.81(12)
C7 Fe1 C6 40.73(8)
C3 Fe1 C6 122.10(12)
C5 Fe1 C6 160.02(10)
C8 Fe1 C6 68.64(9)
C9 Fe1 C10 41.30(7)
C4 Fe1 C10 159.74(11)
C7 Fe1 C10 68.68(8)
C3 Fe1 C10 158.53(12)
C5 Fe1 C10 124.16(11)
C8 Fe1 C10 68.85(8)
C6 Fe1 C10 40.95(8)
C9 Fe1 C1 124.19(11)
C4 Fe1 C1 67.85(11)
C7 Fe1 C1 158.96(11)
C3 Fe1 C1 67.39(13)
C5 Fe1 C1 40.24(11)
C8 Fe1 C1 159.72(12)
C6 Fe1 C1 123.60(10)
C10 Fe1 C1 108.72(10)
C9 Fe1 C2 159.63(12)
C4 Fe1 C2 68.29(12)
C7 Fe1 C2 122.51(13)
C3 Fe1 C2 40.46(12)
C5 Fe1 C2 67.76(13)
C8 Fe1 C2 158.33(13)
C6 Fe1 C2 107.23(10)
C10 Fe1 C2 122.87(10)
C1 Fe1 C2 40.05(12)
C11 N1 N2 118.44(16)
C13 N2 N1 118.22(16)
C13 N2 H2A 120.9
N1 N2 H2A 120.9
C13 N3 C14 125.08(18)
C13 N3 H3A 117.5
C14 N3 H3A 117.5
C2 C1 C5 108.5(3)
C2 C1 Fe1 70.01(16)
C5 C1 Fe1 69.63(14)
C2 C1 H1 125.8
C5 C1 H1 125.8
Fe1 C1 H1 126.2
C1 C2 C3 107.3(3)
C1 C2 Fe1 69.93(15)
C3 C2 Fe1 69.46(15)
C1 C2 H2 126.4
C3 C2 H2 126.4
Fe1 C2 H2 125.8
C4 C3 C2 108.6(3)
C4 C3 Fe1 69.57(15)
C2 C3 Fe1 70.08(15)
C4 C3 H3 125.7
C2 C3 H3 125.7
Fe1 C3 H3 126.2
C5 C4 C3 107.4(3)
C5 C4 Fe1 70.06(13)
C3 C4 Fe1 69.97(14)
C5 C4 H4 126.3
C3 C4 H4 126.3
Fe1 C4 H4 125.3
C4 C5 C1 108.3(3)
C4 C5 Fe1 69.61(15)
C1 C5 Fe1 70.13(14)
C4 C5 H5 125.9
C1 C5 H5 125.9
Fe1 C5 H5 126.0
C7 C6 C10 107.81(18)
C7 C6 Fe1 69.48(12)
C10 C6 Fe1 69.56(10)
C7 C6 H6 126.1
C10 C6 H6 126.1
Fe1 C6 H6 126.4
C8 C7 C6 108.60(19)
C8 C7 Fe1 69.79(12)
C6 C7 Fe1 69.79(12)
C8 C7 H7 125.7
C6 C7 H7 125.7
Fe1 C7 H7 126.3
C7 C8 C9 108.12(18)
C7 C8 Fe1 69.63(12)
C9 C8 Fe1 69.19(12)
C7 C8 H8 125.9
C9 C8 H8 125.9
Fe1 C8 H8 126.8
C8 C9 C10 108.16(19)
C8 C9 Fe1 70.12(12)
C10 C9 Fe1 69.92(11)
C8 C9 H9 125.9
C10 C9 H9 125.9
Fe1 C9 H9 125.6
C6 C10 C9 107.30(17)
C6 C10 C11 125.76(17)
C9 C10 C11 126.95(17)
C6 C10 Fe1 69.49(10)
C9 C10 Fe1 68.78(11)
C11 C10 Fe1 126.46(13)
N1 C11 C10 115.73(17)
N1 C11 C12 125.14(18)
C10 C11 C12 119.11(17)
C11 C12 H12A 109.5
C11 C12 H12B 109.5
H12A C12 H12B 109.5
C11 C12 H12C 109.5
H12A C12 H12C 109.5
H12B C12 H12C 109.5
N3 C13 N2 115.63(17)
N3 C13 S1 124.18(15)
N2 C13 S1 120.19(15)
N3 C14 C15 114.52(18)
N3 C14 H14A 108.6
C15 C14 H14A 108.6
N3 C14 H14B 108.6
C15 C14 H14B 108.6
H14A C14 H14B 107.6
C16 C15 C20 117.9(2)
C16 C15 C14 122.1(2)
C20 C15 C14 120.0(2)
C15 C16 C17 121.5(2)
C15 C16 H16 119.2
C17 C16 H16 119.2
C18 C17 C16 118.7(3)
C18 C17 H17 120.7
C16 C17 H17 120.7
C17 C18 C19 122.0(3)
C17 C18 F1 119.0(3)
C19 C18 F1 118.9(3)
C18 C19 C20 119.0(3)
C18 C19 H19 120.5
C20 C19 H19 120.5
C19 C20 C15 120.9(3)
C19 C20 H20 119.6
C15 C20 H20 119.6

loop_
_geom_bond_atom_site_label_1
_geom_bond_atom_site_label_2
_geom_bond_distance
Fe1 C9 2.022(2)
Fe1 C4 2.028(2)
Fe1 C7 2.032(2)
Fe1 C3 2.033(3)
Fe1 C5 2.033(2)
Fe1 C8 2.034(2)
Fe1 C6 2.0364(19)
Fe1 C10 2.0374(18)
Fe1 C1 2.040(2)
Fe1 C2 2.041(3)
S1 C13 1.680(2)
F1 C18 1.360(3)
N1 C11 1.286(2)
N1 N2 1.383(2)
N2 C13 1.353(2)
N2 H2A 0.8600
N3 C13 1.335(3)
N3 C14 1.454(3)
N3 H3A 0.8600
C1 C2 1.398(4)
C1 C5 1.401(4)
C1 H1 0.9300
C2 C3 1.409(4)
C2 H2 0.9300
C3 C4 1.404(4)
C3 H3 0.9300
C4 C5 1.400(4)
C4 H4 0.9300
C5 H5 0.9300
C6 C7 1.416(3)
C6 C10 1.425(3)
C6 H6 0.9300
C7 C8 1.410(3)
C7 H7 0.9300
C8 C9 1.410(3)
C8 H8 0.9300
C9 C10 1.432(3)
C9 H9 0.9300
C10 C11 1.463(3)
C11 C12 1.494(3)
C12 H12A 0.9600
C12 H12B 0.9600
C12 H12C 0.9600
C14 C15 1.509(3)
C14 H14A 0.9700
C14 H14B 0.9700
C15 C16 1.378(3)
C15 C20 1.387(3)
C16 C17 1.384(4)
C16 H16 0.9300
C17 C18 1.358(4)
C17 H17 0.9300
C18 C19 1.360(4)
C19 C20 1.386(4)
C19 H19 0.9300
C20 H20 0.9300

loop_
_geom_hbond_atom_site_label_D
_geom_hbond_atom_site_label_H
_geom_hbond_atom_site_label_A
_geom_hbond_distance_DH
_geom_hbond_distance_HA
_geom_hbond_distance_DA
_geom_hbond_angle_DHA
_geom_hbond_site_symmetry_A
N2 H2A S1 0.86 2.68 3.5388(17) 173.9 7_575
C12 H12A S1 0.96 2.86 3.407(2) 117.3 7_575

loop_
_geom_torsion_atom_site_label_1
_geom_torsion_atom_site_label_2
_geom_torsion_atom_site_label_3
_geom_torsion_atom_site_label_4
_geom_torsion
C11 N1 N2 C13 -173.18(18)
C5 C1 C2 C3 -0.5(3)
Fe1 C1 C2 C3 -59.69(18)
C5 C1 C2 Fe1 59.19(17)
C1 C2 C3 C4 0.9(3)
Fe1 C2 C3 C4 -59.12(19)
C1 C2 C3 Fe1 59.99(18)
C2 C3 C4 C5 -0.9(3)
Fe1 C3 C4 C5 -60.35(18)
C2 C3 C4 Fe1 59.44(18)
C3 C4 C5 C1 0.6(3)
Fe1 C4 C5 C1 -59.69(17)
C3 C4 C5 Fe1 60.29(18)
C2 C1 C5 C4 -0.1(3)
Fe1 C1 C5 C4 59.36(18)
C2 C1 C5 Fe1 -59.43(18)
C10 C6 C7 C8 0.0(2)
Fe1 C6 C7 C8 59.18(15)
C10 C6 C7 Fe1 -59.21(13)
C6 C7 C8 C9 -0.5(2)
Fe1 C7 C8 C9 58.64(15)
C6 C7 C8 Fe1 -59.18(15)
C7 C8 C9 C10 0.9(2)
Fe1 C8 C9 C10 59.81(13)
C7 C8 C9 Fe1 -58.92(15)
C7 C6 C10 C9 0.6(2)
Fe1 C6 C10 C9 -58.58(13)
C7 C6 C10 C11 179.99(18)
Fe1 C6 C10 C11 120.83(18)
C7 C6 C10 Fe1 59.16(14)
C8 C9 C10 C6 -0.9(2)
Fe1 C9 C10 C6 59.03(13)
C8 C9 C10 C11 179.69(18)
Fe1 C9 C10 C11 -120.37(19)
C8 C9 C10 Fe1 -59.94(14)
N2 N1 C11 C10 -179.53(15)
N2 N1 C11 C12 2.1(3)
C6 C10 C11 N1 21.8(3)
C9 C10 C11 N1 -158.94(19)
Fe1 C10 C11 N1 111.49(18)
C6 C10 C11 C12 -159.7(2)
C9 C10 C11 C12 19.6(3)
Fe1 C10 C11 C12 -70.0(2)
C14 N3 C13 N2 -178.12(19)
C14 N3 C13 S1 2.0(3)
N1 N2 C13 N3 -1.7(3)
N1 N2 C13 S1 178.17(13)
C13 N3 C14 C15 -95.5(2)
N3 C14 C15 C16 37.7(3)
N3 C14 C15 C20 -145.4(2)
C20 C15 C16 C17 -0.9(4)
C14 C15 C16 C17 176.1(2)
C15 C16 C17 C18 -0.4(4)
C16 C17 C18 C19 1.5(5)
C16 C17 C18 F1 -178.4(3)
C17 C18 C19 C20 -1.3(4)
F1 C18 C19 C20 178.7(2)
C18 C19 C20 C15 -0.2(4)
C16 C15 C20 C19 1.2(4)
C14 C15 C20 C19 -175.8(2)
